data_1509938
loop_
_publ_author_name
'Parasyuk, O.V.'
'Gulay, L.D.'

_publ_section_title
;
 Crystal structure of the Ag6 Hg0.82 Ge S5.82 compound
;
_journal_name_full 'Journal of Alloys Compd.'
_journal_page_first 100
_journal_page_last 103
_journal_paper_doi 10.1016/S0925-8388(01)01424-4
_journal_volume 327
_journal_year 2001
_chemical_formula_sum 'Ag6 Ge Hg0.82 S5.82'
_chemical_name_systematic 'Ag6 Hg0.82 Ge S5.82'
_space_group_IT_number 198
_symmetry_space_group_name_Hall 'P 2ac 2ab 3'
_symmetry_space_group_name_H-M 'P 21 3'
_cell_angle_alpha 90
_cell_angle_beta 90
_cell_angle_gamma 90
_cell_formula_units_Z 4
_cell_length_a 10.5547
_cell_length_b 10.5547
_cell_length_c 10.5547
_cell_volume 1175.811
_citation_journal_id_ASTM JALCEU
_cod_data_source_file silver3-x_231.cif
_cod_data_source_block Ag6Ge1Hg0.82S5.82
_cod_original_formula_sum 'Ag6 Ge1 Hg0.82 S5.82'
_cod_database_code 1509938

loop_
_symmetry_equiv_pos_as_xyz
x,y,z
-x+1/2,-y,z+1/2
x+1/2,-y+1/2,-z
-x,y+1/2,-z+1/2
z,x,y
-z+1/2,-x,y+1/2
z+1/2,-x+1/2,-y
-z,x+1/2,-y+1/2
y,z,x
y+1/2,-z+1/2,-x
-y,z+1/2,-x+1/2
-y+1/2,-z,x+1/2

loop_
_atom_site_label
_atom_site_type_symbol
_atom_site_fract_x
_atom_site_fract_y
_atom_site_fract_z
_atom_site_occupancy
_atom_site_U_iso_or_equiv
S2 S-2 0.128 0.128 0.128 1 0.0
Ag1 Ag+1 0.2448 0.4781 0.7504 1 0.0
S1 S-2 0.49 0.49 0.49 1 0.0
Hg1 Hg+2 0.6189 0.6189 0.6189 0.82 0.0
Ge1 Ge+4 0.0028 0.0028 0.0028 1 0.0
Ag2 Ag+1 0.6579 0.1743 0.0103 1 0.0
S3 S-2 0.748 0.748 0.748 0.82 0.0
S4 S-2 0.383 0.1042 0.388 1 0.0
